data_7206855
loop_
_publ_author_name
'Andrews, Michael B.'
'Cahill, Christopher L.'

_publ_section_title
;
 In situ oxalate formation during hydrothermal synthesis of uranyl hybrid
 materials
;
_journal_issue 23
_journal_name_full CrystEngComm
_journal_page_first 7068
_journal_paper_doi 10.1039/c1ce05934c
_journal_volume 13
_journal_year 2011
_chemical_formula_sum 'C5 H10 N2 O6 U'
_chemical_formula_weight 432.18
_chemical_name_systematic
;
?
;
_space_group_IT_number 2
_symmetry_cell_setting triclinic
_symmetry_space_group_name_Hall '-P 1'
_symmetry_space_group_name_H-M 'P -1'
_atom_sites_solution_hydrogens geom
_atom_sites_solution_primary direct
_atom_sites_solution_secondary difmap
_audit_creation_method SHELXL-97
_cell_angle_alpha 104.120(3)
_cell_angle_beta 93.875(3)
_cell_angle_gamma 91.976(3)
_cell_formula_units_Z 2
_cell_length_a 6.2323(12)
_cell_length_b 6.7790(13)
_cell_length_c 10.594(2)
_cell_measurement_temperature 293(2)
_cell_volume 432.47(14)
_computing_cell_refinement 'SAINTPLUS (Bruker AXS, 2005)'
_computing_data_collection 'APEX II (Bruker AXS, 2005)'
_computing_data_reduction 'SAINTPLUS (Bruker AXS, 2005)'
_computing_molecular_graphics 'Crystal Maker (Palmer 2009)'
_computing_publication_material 'WINGX (Farrugia, 1998)'
_computing_structure_refinement 'SHELXL-97 (Sheldrick, 2008)'
_computing_structure_solution 'SIR92 (Gualardi, 1993)'
_diffrn_ambient_temperature 293(2)
_diffrn_measured_fraction_theta_full 0.993
_diffrn_measured_fraction_theta_max 0.922
_diffrn_measurement_device_type 'Bruker APEX II CCD'
_diffrn_measurement_method 'phi and omega scans'
_diffrn_radiation_monochromator graphite
_diffrn_radiation_source 'fine-focus sealed tube'
_diffrn_radiation_type MoK\a
_diffrn_radiation_wavelength 0.71073
_diffrn_reflns_av_R_equivalents 0.0000
_diffrn_reflns_av_sigmaI/netI 0.0521
_diffrn_reflns_limit_h_max 8
_diffrn_reflns_limit_h_min -8
_diffrn_reflns_limit_k_max 9
_diffrn_reflns_limit_k_min -9
_diffrn_reflns_limit_l_max 14
_diffrn_reflns_limit_l_min 0
_diffrn_reflns_number 4503
_diffrn_reflns_theta_full 25.00
_diffrn_reflns_theta_max 30.37
_diffrn_reflns_theta_min 1.99
_exptl_absorpt_coefficient_mu 18.774
_exptl_absorpt_correction_T_max 0.746
_exptl_absorpt_correction_T_min 0.453
_exptl_absorpt_correction_type empirical
_exptl_absorpt_process_details 'SADABS, Sheldrick (2008)'
_exptl_crystal_colour yellow
_exptl_crystal_density_diffrn 3.319
_exptl_crystal_density_method 'not measured'
_exptl_crystal_description rod
_exptl_crystal_F_000 388
_exptl_crystal_size_max 0.13
_exptl_crystal_size_mid 0.06
_exptl_crystal_size_min 0.05
_refine_diff_density_max 2.399
_refine_diff_density_min -2.002
_refine_diff_density_rms 0.280
_refine_ls_extinction_method none
_refine_ls_goodness_of_fit_ref 1.035
_refine_ls_hydrogen_treatment constr
_refine_ls_matrix_type full
_refine_ls_number_parameters 138
_refine_ls_number_reflns 4503
_refine_ls_number_restraints 0
_refine_ls_restrained_S_all 1.035
_refine_ls_R_factor_all 0.0457
_refine_ls_R_factor_gt 0.0367
_refine_ls_shift/su_max 0.001
_refine_ls_shift/su_mean 0.000
_refine_ls_structure_factor_coef Fsqd
_refine_ls_weighting_details 'calc w=1/[\s^2^(Fo^2^)+(0.0516P)^2^+0.0000P] where P=(Fo^2^+2Fc^2^)/3'
_refine_ls_weighting_scheme calc
_refine_ls_wR_factor_gt 0.0861
_refine_ls_wR_factor_ref 0.0896
_reflns_number_gt 3880
_reflns_number_total 4503
_reflns_threshold_expression >2\s(I)
_cod_data_source_file c1ce05934c.txt
_cod_data_source_block compound4
_cod_depositor_comments
;
The following automatic conversions were performed:

'_symmetry_cell_setting' value 'Triclinic' changed to 'triclinic'
according to /home/saulius/struct/CIF-dictionaries/cif_core.dic
dictionary named 'cif_core.dic' version 2.4.1 from 2010-06-29.

Automatic conversion script
Id: cif_fix_values 1715 2011-07-08 13:25:40Z adriana 
;
_cod_original_cell_volume 432.49(14)
_cod_original_sg_symbol_H-M P-1
_cod_database_code 7206855

loop_
_symmetry_equiv_pos_as_xyz
'x, y, z'
'-x, -y, -z'

loop_
_atom_site_label
_atom_site_type_symbol
_atom_site_fract_x
_atom_site_fract_y
_atom_site_fract_z
_atom_site_U_iso_or_equiv
_atom_site_adp_type
_atom_site_occupancy
_atom_site_symmetry_multiplicity
_atom_site_calc_flag
_atom_site_refinement_flags
U1 U 0.91032(3) 0.40786(3) 0.317962(17) 0.01649(7) Uani 1 1 d .
O3 O 0.7973(7) 0.5265(9) 0.5256(4) 0.0307(11) Uani 1 1 d .
C1 C 0.8330(9) 0.2285(11) -0.0326(5) 0.0233(12) Uani 1 1 d .
H1 H 0.9827 0.2320 -0.0280 0.028 Uiso 1 1 calc R
C2 C 0.7184(9) 0.1637(10) -0.1528(5) 0.0191(11) Uani 1 1 d .
H2 H 0.7889 0.1209 -0.2286 0.023 Uiso 1 1 calc R
N1 N 0.7319(7) 0.2871(8) 0.0787(4) 0.0155(9) Uani 1 1 d .
O5 O 0.9235(8) 0.6600(7) 0.2993(4) 0.0285(10) Uani 1 1 d .
C4 C 0.5137(8) 0.2784(9) 0.0608(5) 0.0151(10) Uani 1 1 d .
N2 N 0.3940(8) 0.2228(8) -0.0484(4) 0.0184(9) Uani 1 1 d .
O1 O 0.5237(7) 0.4029(9) 0.2903(4) 0.0311(11) Uani 1 1 d .
C5 C 0.4025(9) 0.3438(9) 0.1867(5) 0.0176(10) Uani 1 1 d .
O2 O 1.2021(6) 0.3375(7) 0.1808(3) 0.0185(8) Uani 1 1 d .
O4 O 0.8914(8) 0.1510(7) 0.3278(4) 0.0272(10) Uani 1 1 d .
C3 C 0.4976(10) 0.1641(10) -0.1575(5) 0.0202(11) Uani 1 1 d .
H3 H 0.4182 0.1228 -0.2378 0.024 Uiso 1 1 calc R
O10 O 0.6978(14) 0.9454(13) 0.5292(7) 0.048(3) Uani 0.694(15) 1 d P
O11 O 0.503(4) 0.796(3) 0.458(2) 0.059(7) Uani 0.306(15) 1 d P

loop_
_atom_site_aniso_label
_atom_site_aniso_U_11
_atom_site_aniso_U_22
_atom_site_aniso_U_33
_atom_site_aniso_U_23
_atom_site_aniso_U_13
_atom_site_aniso_U_12
U1 0.00616(11) 0.02815(12) 0.01370(10) 0.00266(7) 0.00001(6) 0.00028(8)
O3 0.006(2) 0.064(3) 0.0169(19) 0.000(2) -0.0001(14) 0.002(2)
C1 0.007(3) 0.040(3) 0.022(3) 0.004(2) 0.005(2) 0.003(3)
C2 0.014(3) 0.031(3) 0.012(2) 0.004(2) -0.0020(19) -0.001(2)
N1 0.005(2) 0.023(2) 0.021(2) 0.0080(18) 0.0044(16) 0.0005(19)
O5 0.024(3) 0.027(2) 0.035(2) 0.0058(18) 0.0071(19) 0.0044(19)
C4 0.005(2) 0.019(3) 0.022(2) 0.006(2) 0.0008(18) 0.001(2)
N2 0.011(2) 0.027(2) 0.017(2) 0.0044(18) 0.0004(16) 0.000(2)
O1 0.007(2) 0.065(3) 0.0163(19) 0.003(2) -0.0023(15) -0.003(2)
C5 0.013(3) 0.019(3) 0.022(3) 0.006(2) 0.0014(19) 0.001(2)
O2 0.0070(19) 0.031(2) 0.0157(17) 0.0012(15) 0.0019(13) 0.0020(17)
O4 0.025(3) 0.031(2) 0.029(2) 0.0122(18) 0.0012(18) -0.0017(19)
C3 0.017(3) 0.026(3) 0.018(2) 0.006(2) 0.002(2) -0.001(2)
O10 0.044(6) 0.060(6) 0.037(4) 0.008(4) 0.001(4) 0.018(4)
O11 0.058(16) 0.070(15) 0.050(12) 0.014(10) 0.011(10) 0.016(12)

loop_
_atom_type_symbol
_atom_type_description
_atom_type_scat_dispersion_real
_atom_type_scat_dispersion_imag
_atom_type_scat_source
C C 0.0033 0.0016 'International Tables Vol C Tables 4.2.6.8 and 6.1.1.4'
N N 0.0061 0.0033 'International Tables Vol C Tables 4.2.6.8 and 6.1.1.4'
O O 0.0106 0.0060 'International Tables Vol C Tables 4.2.6.8 and 6.1.1.4'
U U -9.6767 9.6646 'International Tables Vol C Tables 4.2.6.8 and 6.1.1.4'
H H 0.0000 0.0000 'International Tables Vol C Tables 4.2.6.8 and 6.1.1.4'

loop_
_geom_angle_atom_site_label_1
_geom_angle_atom_site_label_2
_geom_angle_atom_site_label_3
_geom_angle
_geom_angle_site_symmetry_1
_geom_angle_site_symmetry_3
O5 U1 O4 176.92(18) . .
O5 U1 O3 89.7(2) . .
O4 U1 O3 92.7(2) . .
O5 U1 O3 92.5(2) . 2_766
O4 U1 O3 90.2(2) . 2_766
O3 U1 O3 69.12(17) . 2_766
O5 U1 O2 88.23(18) . .
O4 U1 O2 90.78(18) . .
O3 U1 O2 148.40(14) . .
O3 U1 O2 79.47(13) 2_766 .
O5 U1 O1 89.5(2) . .
O4 U1 O1 89.2(2) . .
O3 U1 O1 74.27(14) . .
O3 U1 O1 143.32(14) 2_766 .
O2 U1 O1 137.21(13) . .
O5 U1 N1 88.83(19) . .
O4 U1 N1 88.10(18) . .
O3 U1 N1 137.23(14) . .
O3 U1 N1 153.63(14) 2_766 .
O2 U1 N1 74.25(13) . .
O1 U1 N1 62.98(13) . .
O5 U1 U1 91.35(15) . 2_766
O4 U1 U1 91.71(14) . 2_766
O3 U1 U1 34.70(10) . 2_766
O3 U1 U1 34.43(10) 2_766 2_766
O2 U1 U1 113.83(9) . 2_766
O1 U1 U1 108.94(10) . 2_766
N1 U1 U1 171.92(9) . 2_766
U1 O3 U1 110.88(17) . 2_766
N1 C1 C2 121.4(5) . .
C3 C2 C1 118.3(5) . .
C1 N1 C4 114.5(5) . .
C1 N1 U1 127.4(4) . .
C4 N1 U1 118.1(3) . .
N2 C4 N1 128.0(5) . .
N2 C4 C5 118.1(5) . .
N1 C4 C5 113.9(5) . .
C4 N2 C3 116.4(5) . .
C5 O1 U1 128.6(4) . .
O2 C5 O1 124.9(5) 1_455 .
O2 C5 C4 118.8(5) 1_455 .
O1 C5 C4 116.3(5) . .
C5 O2 U1 141.0(3) 1_655 .
N2 C3 C2 121.4(5) . .

loop_
_geom_bond_atom_site_label_1
_geom_bond_atom_site_label_2
_geom_bond_distance
_geom_bond_site_symmetry_2
U1 O5 1.768(5) .
U1 O4 1.770(5) .
U1 O3 2.317(4) .
U1 O3 2.333(4) 2_766
U1 O2 2.393(4) .
U1 O1 2.406(4) .
U1 N1 2.622(4) .
U1 U1 3.8286(8) 2_766
O3 U1 2.333(4) 2_766
C1 N1 1.354(7) .
C1 C2 1.381(8) .
C2 C3 1.374(8) .
N1 C4 1.358(6) .
C4 N2 1.299(7) .
C4 C5 1.521(7) .
N2 C3 1.343(7) .
O1 C5 1.260(7) .
C5 O2 1.245(6) 1_455
O2 C5 1.245(6) 1_655
O10 O11 1.57(3) .
